data_1551648
loop_
_publ_author_name
'MASUDA, Naoyuki'
'KAKUTA, Yoshihisa'
'YOSHIOKA, Daisuke'
'MIKURIYA, Masahiro'

_publ_section_title
;
 Synthesis and Crystal Structure of
 N-Salicylidene-2-hydroxy-5-bromobenzylamine
;
_journal_issue 0
_journal_name_full 'X-ray Structure Analysis Online'
_journal_page_first 7
_journal_paper_doi 10.2116/xraystruct.30.7
_journal_volume 30
_journal_year 2014
_chemical_formula_sum 'C14 H12 Br N O2'
_chemical_formula_weight 306.16
_space_group_IT_number 14
_space_group_name_Hall '-P 2ybc'
_space_group_name_H-M_alt 'P 1 21/c 1'
_symmetry_cell_setting monoclinic
_symmetry_space_group_name_Hall '-P 2ybc'
_symmetry_space_group_name_H-M 'P 1 21/c 1'
_atom_sites_solution_hydrogens difmap
_atom_sites_solution_primary direct
_atom_sites_solution_secondary difmap
_audit_creation_method SHELXL-97
_cell_angle_alpha 90.00
_cell_angle_beta 97.097(3)
_cell_angle_gamma 90.00
_cell_formula_units_Z 4
_cell_length_a 11.3923(17)
_cell_length_b 12.7998(19)
_cell_length_c 8.6342(13)
_cell_measurement_temperature 90(2)
_cell_volume 1249.4(3)
_computing_cell_refinement 'Bruker SMART'
_computing_data_collection 'Bruker SMART'
_computing_data_reduction 'Bruker SAINT'
_computing_molecular_graphics 'Bruker SHELXL'
_computing_publication_material 'Bruker SHELXL'
_computing_structure_refinement 'SHELXL-97 (Sheldrick, 1997)'
_computing_structure_solution 'SHELXS-97 (Sheldrick, 1990)'
_diffrn_ambient_temperature 90(2)
_diffrn_measured_fraction_theta_full 0.998
_diffrn_measured_fraction_theta_max 0.914
_diffrn_measurement_device_type 'CCD area detector'
_diffrn_measurement_method 'psi and omega scans'
_diffrn_radiation_monochromator graphite
_diffrn_radiation_source 'fine-focus sealed tube'
_diffrn_radiation_type MoK\a
_diffrn_radiation_wavelength 0.71073
_diffrn_reflns_av_R_equivalents 0.0249
_diffrn_reflns_av_sigmaI/netI 0.0321
_diffrn_reflns_limit_h_max 14
_diffrn_reflns_limit_h_min -15
_diffrn_reflns_limit_k_max 16
_diffrn_reflns_limit_k_min -16
_diffrn_reflns_limit_l_max 11
_diffrn_reflns_limit_l_min -7
_diffrn_reflns_number 7458
_diffrn_reflns_theta_full 25.00
_diffrn_reflns_theta_max 28.36
_diffrn_reflns_theta_min 1.80
_exptl_absorpt_coefficient_mu 3.283
_exptl_absorpt_correction_T_max 0.4824
_exptl_absorpt_correction_T_min 0.2171
_exptl_absorpt_correction_type empirical
_exptl_absorpt_process_details SADABS
_exptl_crystal_colour yellow
_exptl_crystal_density_diffrn 1.628
_exptl_crystal_density_method 'not measured'
_exptl_crystal_description block
_exptl_crystal_F_000 616
_exptl_crystal_size_max 0.67
_exptl_crystal_size_mid 0.28
_exptl_crystal_size_min 0.26
_refine_diff_density_max 0.785
_refine_diff_density_min -0.293
_refine_diff_density_rms 0.082
_refine_ls_extinction_method none
_refine_ls_goodness_of_fit_ref 0.965
_refine_ls_hydrogen_treatment recall
_refine_ls_matrix_type full
_refine_ls_number_parameters 211
_refine_ls_number_reflns 2852
_refine_ls_number_restraints 0
_refine_ls_restrained_S_all 0.965
_refine_ls_R_factor_all 0.0359
_refine_ls_R_factor_gt 0.0284
_refine_ls_shift/su_max 0.001
_refine_ls_shift/su_mean 0.000
_refine_ls_structure_factor_coef Fsqd
_refine_ls_weighting_details 'calc w=1/[\s^2^(Fo^2^)+(0.0432P)^2^+0.0000P] where P=(Fo^2^+2Fc^2^)/3'
_refine_ls_weighting_scheme calc
_refine_ls_wR_factor_gt 0.0679
_refine_ls_wR_factor_ref 0.0693
_reflns_number_gt 2327
_reflns_number_total 2852
_reflns_threshold_expression >2sigma(I)
_cod_data_source_file 30_7_1.txt
_cod_data_source_block h2sbba1
_cod_depositor_comments
;
The following automatic conversions were performed:

'_symmetry_cell_setting' value 'Monoclinic' changed to 'monoclinic'
according to
/home/andrius/struct/COD-crude-data/automatic-downloads/current/J-STAGE/lib/dictionaries/cif_core.dic
dictionary named 'cif_core.dic' version 2.4.2 from 2011-04-26.

Automatic conversion script
Id: cif_fix_values 6524 2018-11-02 12:15:13Z antanas 
;
_cod_original_sg_symbol_H-M P2(1)/c
_cod_database_code 1551648

loop_
_symmetry_equiv_pos_as_xyz
'x, y, z'
'-x, y+1/2, -z+1/2'
'-x, -y, -z'
'x, -y-1/2, z-1/2'

loop_
_atom_site_label
_atom_site_type_symbol
_atom_site_fract_x
_atom_site_fract_y
_atom_site_fract_z
_atom_site_U_iso_or_equiv
_atom_site_adp_type
_atom_site_occupancy
_atom_site_symmetry_multiplicity
_atom_site_calc_flag
Br1 Br 0.221813(19) 0.457830(16) 0.54329(3) 0.02454(9) Uani 1 1 d
C1 C 0.17801(19) 0.59813(15) 0.5824(2) 0.0194(4) Uani 1 1 d
C2 C 0.08222(18) 0.61669(16) 0.6643(2) 0.0190(4) Uani 1 1 d
C3 C 0.04977(18) 0.71946(16) 0.6905(2) 0.0188(4) Uani 1 1 d
C4 C 0.11453(18) 0.80219(16) 0.6359(2) 0.0192(4) Uani 1 1 d
C5 C 0.21002(18) 0.78146(17) 0.5540(2) 0.0200(4) Uani 1 1 d
C6 C 0.24134(18) 0.67801(18) 0.5272(2) 0.0200(4) Uani 1 1 d
C7 C -0.0559(2) 0.74511(17) 0.7726(3) 0.0205(4) Uani 1 1 d
C8 C -0.25293(19) 0.77387(17) 0.6250(2) 0.0200(4) Uani 1 1 d
C9 C -0.33180(19) 0.82934(16) 0.5127(2) 0.0200(4) Uani 1 1 d
C10 C -0.29328(19) 0.92207(17) 0.4401(2) 0.0203(4) Uani 1 1 d
C11 C -0.3776(2) 0.97145(17) 0.3282(3) 0.0237(5) Uani 1 1 d
C12 C -0.4892(2) 0.93091(19) 0.2908(3) 0.0264(5) Uani 1 1 d
C13 C -0.5251(2) 0.83928(19) 0.3607(3) 0.0278(5) Uani 1 1 d
C14 C -0.44764(19) 0.79032(19) 0.4705(3) 0.0249(5) Uani 1 1 d
O1 O 0.07843(14) 0.90070(12) 0.66398(18) 0.0231(3) Uani 1 1 d
O2 O -0.18640(14) 0.95687(11) 0.47461(18) 0.0231(3) Uani 1 1 d
N1 N -0.14397(16) 0.80178(14) 0.6647(2) 0.0189(4) Uani 1 1 d
H5A H 0.2513(19) 0.8365(18) 0.522(2) 0.012(5) Uiso 1 1 d
H6A H 0.303(2) 0.6665(17) 0.475(3) 0.017(6) Uiso 1 1 d
H7A H -0.092(2) 0.6836(19) 0.805(3) 0.026(6) Uiso 1 1 d
H1A H -0.125(2) 0.8579(19) 0.628(3) 0.024(6) Uiso 1 1 d
H2A H 0.041(2) 0.5632(17) 0.701(3) 0.022(6) Uiso 1 1 d
H7B H -0.033(2) 0.7898(18) 0.864(3) 0.022(6) Uiso 1 1 d
H11A H -0.357(2) 1.0351(18) 0.286(3) 0.029(7) Uiso 1 1 d
H14A H -0.465(2) 0.7308(19) 0.519(3) 0.030(7) Uiso 1 1 d
H8A H -0.276(2) 0.7127(18) 0.673(3) 0.025(6) Uiso 1 1 d
H13A H -0.600(2) 0.8154(18) 0.331(3) 0.026(6) Uiso 1 1 d
H12A H -0.540(2) 0.9638(17) 0.227(3) 0.027(7) Uiso 1 1 d
H1B H 0.114(3) 0.946(2) 0.636(4) 0.048(10) Uiso 1 1 d

loop_
_atom_site_aniso_label
_atom_site_aniso_U_11
_atom_site_aniso_U_22
_atom_site_aniso_U_33
_atom_site_aniso_U_23
_atom_site_aniso_U_13
_atom_site_aniso_U_12
Br1 0.02438(13) 0.01728(12) 0.03169(14) -0.00110(9) 0.00238(9) 0.00013(9)
C1 0.0212(11) 0.0141(10) 0.0207(10) -0.0025(8) -0.0061(8) 0.0023(8)
C2 0.0183(10) 0.0196(10) 0.0172(10) 0.0030(8) -0.0057(8) -0.0044(9)
C3 0.0170(10) 0.0224(10) 0.0155(10) 0.0007(8) -0.0046(8) 0.0000(8)
C4 0.0188(10) 0.0181(10) 0.0185(10) 0.0006(8) -0.0062(8) -0.0003(8)
C5 0.0174(11) 0.0192(10) 0.0220(11) 0.0026(9) -0.0032(8) -0.0051(9)
C6 0.0149(11) 0.0250(11) 0.0191(11) -0.0009(9) -0.0017(9) 0.0001(8)
C7 0.0214(11) 0.0197(10) 0.0193(11) 0.0014(9) -0.0015(9) 0.0013(9)
C8 0.0229(11) 0.0188(10) 0.0187(11) -0.0024(8) 0.0035(9) -0.0016(9)
C9 0.0199(11) 0.0214(10) 0.0184(10) -0.0022(8) 0.0014(8) 0.0002(9)
C10 0.0209(11) 0.0187(10) 0.0209(10) -0.0029(8) 0.0009(9) 0.0026(9)
C11 0.0243(12) 0.0214(11) 0.0250(11) 0.0015(9) 0.0013(9) 0.0021(9)
C12 0.0242(12) 0.0312(12) 0.0221(12) 0.0002(10) -0.0046(9) 0.0050(10)
C13 0.0168(11) 0.0396(14) 0.0264(12) -0.0017(10) 0.0003(9) -0.0050(10)
C14 0.0221(12) 0.0277(12) 0.0252(12) 0.0007(10) 0.0036(9) -0.0035(10)
O1 0.0238(8) 0.0161(8) 0.0290(9) 0.0001(7) 0.0014(7) -0.0008(6)
O2 0.0201(8) 0.0184(8) 0.0295(8) 0.0036(6) -0.0017(6) -0.0028(6)
N1 0.0207(9) 0.0164(9) 0.0191(9) 0.0012(7) 0.0002(7) 0.0004(7)

loop_
_atom_type_symbol
_atom_type_description
_atom_type_scat_dispersion_real
_atom_type_scat_dispersion_imag
_atom_type_scat_source
C C 0.0033 0.0016 'International Tables Vol C Tables 4.2.6.8 and 6.1.1.4'
H H 0.0000 0.0000 'International Tables Vol C Tables 4.2.6.8 and 6.1.1.4'
N N 0.0061 0.0033 'International Tables Vol C Tables 4.2.6.8 and 6.1.1.4'
O O 0.0106 0.0060 'International Tables Vol C Tables 4.2.6.8 and 6.1.1.4'
Br Br -0.2901 2.4595 'International Tables Vol C Tables 4.2.6.8 and 6.1.1.4'

loop_
_geom_angle_atom_site_label_1
_geom_angle_atom_site_label_2
_geom_angle_atom_site_label_3
_geom_angle
C6 C1 C2 121.92(19)
C6 C1 Br1 118.76(16)
C2 C1 Br1 119.32(16)
C1 C2 C3 119.0(2)
C1 C2 H2A 121.3(15)
C3 C2 H2A 119.7(15)
C2 C3 C4 119.8(2)
C2 C3 C7 121.7(2)
C4 C3 C7 118.47(19)
O1 C4 C5 122.7(2)
O1 C4 C3 117.19(19)
C5 C4 C3 120.11(19)
C4 C5 C6 119.7(2)
C4 C5 H5A 118.1(14)
C6 C5 H5A 122.2(15)
C1 C6 C5 119.5(2)
C1 C6 H6A 122.3(15)
C5 C6 H6A 118.2(15)
N1 C7 C3 109.36(17)
N1 C7 H7A 107.7(15)
C3 C7 H7A 111.2(15)
N1 C7 H7B 108.1(13)
C3 C7 H7B 111.1(14)
H7A C7 H7B 109(2)
N1 C8 C9 123.0(2)
N1 C8 H8A 114.8(14)
C9 C8 H8A 122.2(14)
C14 C9 C8 119.2(2)
C14 C9 C10 120.31(19)
C8 C9 C10 120.47(19)
O2 C10 C11 122.7(2)
O2 C10 C9 120.85(19)
C11 C10 C9 116.5(2)
C12 C11 C10 121.3(2)
C12 C11 H11A 120.4(16)
C10 C11 H11A 118.1(16)
C11 C12 C13 121.7(2)
C11 C12 H12A 119.5(17)
C13 C12 H12A 118.8(17)
C14 C13 C12 119.0(2)
C14 C13 H13A 122.8(15)
C12 C13 H13A 118.2(15)
C13 C14 C9 121.3(2)
C13 C14 H14A 123.4(16)
C9 C14 H14A 115.3(16)
C4 O1 H1B 118(2)
C8 N1 C7 125.92(19)
C8 N1 H1A 115.6(16)
C7 N1 H1A 118.4(16)

loop_
_geom_bond_atom_site_label_1
_geom_bond_atom_site_label_2
_geom_bond_distance
Br1 C1 1.905(2)
C1 C6 1.370(3)
C1 C2 1.392(3)
C2 C3 1.393(3)
C2 H2A 0.91(2)
C3 C4 1.405(3)
C3 C7 1.506(3)
C4 O1 1.357(2)
C4 C5 1.394(3)
C5 C6 1.398(3)
C5 H5A 0.91(2)
C6 H6A 0.90(2)
C7 N1 1.473(3)
C7 H7A 0.95(2)
C7 H7B 0.98(2)
C8 N1 1.296(3)
C8 C9 1.427(3)
C8 H8A 0.94(2)
C9 C14 1.416(3)
C9 C10 1.436(3)
C10 O2 1.296(3)
C10 C11 1.424(3)
C11 C12 1.374(3)
C11 H11A 0.93(2)
C12 C13 1.403(3)
C12 H12A 0.86(2)
C13 C14 1.365(3)
C13 H13A 0.91(3)
C14 H14A 0.90(2)
O1 H1B 0.77(3)
N1 H1A 0.83(2)

loop_
_geom_hbond_atom_site_label_D
_geom_hbond_atom_site_label_H
_geom_hbond_atom_site_label_A
_geom_hbond_distance_DH
_geom_hbond_distance_HA
_geom_hbond_distance_DA
_geom_hbond_angle_DHA
_geom_hbond_site_symmetry_A
O1 H1B O2 0.77(3) 1.83(3) 2.575(2) 167(3) 3_576
N1 H1A O2 0.83(2) 1.90(2) 2.583(2) 139(2) .
N1 H1A O1 0.83(2) 2.36(2) 2.833(3) 117.2(19) .

loop_
_geom_torsion_atom_site_label_1
_geom_torsion_atom_site_label_2
_geom_torsion_atom_site_label_3
_geom_torsion_atom_site_label_4
_geom_torsion
C6 C1 C2 C3 0.1(3)
Br1 C1 C2 C3 -179.14(14)
C1 C2 C3 C4 -0.7(3)
C1 C2 C3 C7 177.50(18)
C2 C3 C4 O1 179.60(17)
C7 C3 C4 O1 1.3(3)
C2 C3 C4 C5 0.8(3)
C7 C3 C4 C5 -177.48(18)
O1 C4 C5 C6 -179.03(18)
C3 C4 C5 C6 -0.3(3)
C2 C1 C6 C5 0.4(3)
Br1 C1 C6 C5 179.64(15)
C4 C5 C6 C1 -0.3(3)
C2 C3 C7 N1 -116.8(2)
C4 C3 C7 N1 61.4(2)
N1 C8 C9 C14 176.8(2)
N1 C8 C9 C10 -1.5(3)
C14 C9 C10 O2 -178.1(2)
C8 C9 C10 O2 0.2(3)
C14 C9 C10 C11 1.0(3)
C8 C9 C10 C11 179.3(2)
O2 C10 C11 C12 178.1(2)
C9 C10 C11 C12 -1.0(3)
C10 C11 C12 C13 -0.1(4)
C11 C12 C13 C14 1.1(4)
C12 C13 C14 C9 -1.1(4)
C8 C9 C14 C13 -178.3(2)
C10 C9 C14 C13 0.0(3)
C9 C8 N1 C7 -176.3(2)
C3 C7 N1 C8 123.0(2)
